data_2216348
loop_
_publ_author_name
'Zhi-Qiang Shi'
'Ning-Ning Ji'
'Ze-Bao Zheng'
'Ji-Kun Li'

_publ_section_title 2-(1<i>H</i>-Benzotriazol-1-yl)-<i>N</i>-(2-hydroxybenzylidene)acetohydrazide
_journal_coeditor_code CF2170
_journal_issue 12
_journal_name_full 'Acta Crystallographica Section E'
_journal_page_first o4642
_journal_page_last o4642
_journal_paper_doi 10.1107/S1600536807056206
_journal_volume 63
_journal_year 2007
_chemical_formula_iupac 'C15 H13 N5 O2'
_chemical_formula_moiety 'C15 H13 N5 O2'
_chemical_formula_sum 'C15 H13 N5 O2'
_chemical_formula_weight 295.30
_chemical_name_systematic 2-(1<i>H</i>-Benzotriazol-1-yl)-<i>N'</i>-(2-hydroxybenzylidene)acetohydrazide
_space_group_IT_number 7
_symmetry_cell_setting monoclinic
_symmetry_space_group_name_Hall 'P -2yc'
_symmetry_space_group_name_H-M 'P 1 c 1'
_atom_sites_solution_hydrogens geom
_atom_sites_solution_primary direct
_atom_sites_solution_secondary difmap
_audit_creation_method SHELXL-97
_cell_angle_alpha 90.00
_cell_angle_beta 105.672(6)
_cell_angle_gamma 90.00
_cell_formula_units_Z 2
_cell_length_a 10.644(3)
_cell_length_b 4.4834(12)
_cell_length_c 15.807(4)
_cell_measurement_reflns_used 328
_cell_measurement_temperature 298(2)
_cell_measurement_theta_max 15.74
_cell_measurement_theta_min 2.87
_cell_volume 726.3(3)
_computing_cell_refinement 'SMART (Siemens, 1996)'
_computing_data_collection 'SMART (Siemens, 1996)'
_computing_data_reduction 'SAINT (Siemens, 1996)'
_computing_molecular_graphics 'SHELXTL (Sheldrick, 1997b)'
_computing_publication_material 'SHELXTL (Sheldrick, 1997b)'
_computing_structure_refinement 'SHELXL97 (Sheldrick, 1997a)'
_computing_structure_solution 'SHELXS97 (Sheldrick, 1997a)'
_diffrn_ambient_temperature 298(2)
_diffrn_measured_fraction_theta_full 0.996
_diffrn_measured_fraction_theta_max 0.996
_diffrn_measurement_device_type 'Bruker SMART CCD area-detector'
_diffrn_measurement_method '\f and \w scans'
_diffrn_radiation_monochromator graphite
_diffrn_radiation_source 'fine-focus sealed tube'
_diffrn_radiation_type MoK\a
_diffrn_radiation_wavelength 0.71073
_diffrn_reflns_av_R_equivalents 0.0605
_diffrn_reflns_av_sigmaI/netI 0.0663
_diffrn_reflns_limit_h_max 12
_diffrn_reflns_limit_h_min -12
_diffrn_reflns_limit_k_max 5
_diffrn_reflns_limit_k_min -5
_diffrn_reflns_limit_l_max 17
_diffrn_reflns_limit_l_min -18
_diffrn_reflns_number 3578
_diffrn_reflns_theta_full 25.05
_diffrn_reflns_theta_max 25.05
_diffrn_reflns_theta_min 1.99
_diffrn_standards_decay_% 0
_diffrn_standards_number 0
_exptl_absorpt_coefficient_mu 0.095
_exptl_absorpt_correction_T_max 0.991
_exptl_absorpt_correction_T_min 0.987
_exptl_absorpt_correction_type multi-scan
_exptl_absorpt_process_details '(SADABS; Sheldrick, 1996)'
_exptl_crystal_colour colorless
_exptl_crystal_density_diffrn 1.350
_exptl_crystal_density_method 'not measured'
_exptl_crystal_description block
_exptl_crystal_F_000 308
_exptl_crystal_size_max 0.14
_exptl_crystal_size_mid 0.12
_exptl_crystal_size_min 0.10
_refine_diff_density_max 0.129
_refine_diff_density_min -0.150
_refine_ls_extinction_coef 0.016(3)
_refine_ls_extinction_expression Fc^*^=kFc[1+0.001xFc^2^\l^3^/sin(2\q)]^-1/4^
_refine_ls_extinction_method SHELXL
_refine_ls_goodness_of_fit_ref 0.998
_refine_ls_hydrogen_treatment constr
_refine_ls_matrix_type full
_refine_ls_number_parameters 201
_refine_ls_number_reflns 1291
_refine_ls_number_restraints 0
_refine_ls_restrained_S_all 0.997
_refine_ls_R_factor_all 0.1002
_refine_ls_R_factor_gt 0.0455
_refine_ls_shift/su_max 0.000
_refine_ls_shift/su_mean 0.000
_refine_ls_structure_factor_coef Fsqd
_refine_ls_weighting_details 'calc w=1/[\s^2^(Fo^2^)+(0.0348P)^2^] where P=(Fo^2^+2Fc^2^)/3'
_refine_ls_weighting_scheme calc
_refine_ls_wR_factor_gt 0.0773
_refine_ls_wR_factor_ref 0.0954
_reflns_number_gt 752
_reflns_number_total 1291
_reflns_threshold_expression I>2\s(I)
_cod_data_source_file cf2170.cif
_cod_data_source_block I
_cod_depositor_comments
;
The following automatic conversions were performed:
'_symmetry_cell_setting' value 'Monoclinic' changed to 'monoclinic'
according to '/home/saulius/struct/CIF-dictionaries/cif_core.dic'
dictionary named 'cif_core.dic' version 2.4.1 from 2010-06-29.

Automatic conversion script
Id: cif_fix_enum 1527 2010-12-29 10:47:43Z saulius 

The following automatic conversions were performed:

'_symmetry_cell_setting' value 'Monoclinic' changed to 'monoclinic'
according to /home/saulius/struct/CIF-dictionaries/cif_core.dic
dictionary named 'cif_core.dic' version 2.4.1 from 2010-06-29.

Automatic conversion script
Id: cif_fix_values 1715 2011-07-08 13:25:40Z adriana 
;
_cod_original_sg_symbol_H-M 'P c'
_cod_database_code 2216348
_cod_database_fobs_code 2216348

loop_
_symmetry_equiv_pos_as_xyz
'x, y, z'
'x, -y, z+1/2'

loop_
_atom_site_type_symbol
_atom_site_label
_atom_site_fract_x
_atom_site_fract_y
_atom_site_fract_z
_atom_site_U_iso_or_equiv
_atom_site_adp_type
_atom_site_calc_flag
_atom_site_refinement_flags
_atom_site_occupancy
O O1 1.2445(4) 0.3630(10) 0.8367(3) 0.0847(14) Uani d . 1
H H1 1.1824 0.2477 0.8248 0.127 Uiso calc R 1
O O2 0.8341(4) -0.4778(9) 0.7704(2) 0.0702(12) Uani d . 1
N N1 1.0742(4) -0.0033(9) 0.7359(3) 0.0506(12) Uani d . 1
N N2 0.9753(4) -0.2095(9) 0.7182(2) 0.0543(12) Uani d . 1
H H2 0.9487 -0.2873 0.6667 0.065 Uiso calc R 1
N N3 0.9099(4) -0.2348(9) 0.9340(3) 0.0538(12) Uani d . 1
N N4 0.9687(4) -0.4372(10) 0.9947(3) 0.0570(12) Uani d . 1
N N5 0.8977(4) -0.4742(10) 1.0501(3) 0.0555(12) Uani d . 1
C C1 1.2886(6) 0.4036(12) 0.7645(4) 0.0625(16) Uani d . 1
C C2 1.2334(5) 0.2633(11) 0.6851(4) 0.0532(14) Uani d . 1
C C3 1.2857(6) 0.3228(14) 0.6156(4) 0.078(2) Uani d . 1
H H3 1.2493 0.2328 0.5616 0.093 Uiso calc R 1
C C4 1.3899(7) 0.5109(15) 0.6246(6) 0.091(2) Uani d . 1
H H4 1.4241 0.5459 0.5773 0.109 Uiso calc R 1
C C5 1.4441(7) 0.6491(15) 0.7048(6) 0.097(2) Uani d . 1
H H5 1.5152 0.7761 0.7114 0.117 Uiso calc R 1
C C6 1.3929(7) 0.5985(14) 0.7742(5) 0.088(2) Uani d . 1
H H6 1.4279 0.6943 0.8276 0.105 Uiso calc R 1
C C7 1.1280(5) 0.0542(11) 0.6743(3) 0.0509(14) Uani d . 1
H H7 1.0977 -0.0431 0.6207 0.061 Uiso calc R 1
C C8 0.9199(6) -0.2896(12) 0.7823(3) 0.0515(14) Uani d . 1
C C9 0.9742(6) -0.1365(12) 0.8690(3) 0.0614(16) Uani d . 1
H H9A 1.0668 -0.1778 0.8900 0.074 Uiso calc R 1
H H9B 0.9633 0.0774 0.8610 0.074 Uiso calc R 1
C C10 0.7975(5) -0.1396(11) 0.9496(3) 0.0489(14) Uani d . 1
C C11 0.7912(5) -0.2888(12) 1.0249(3) 0.0498(14) Uani d . 1
C C12 0.6873(6) -0.2467(13) 1.0622(4) 0.0640(16) Uani d . 1
H H12 0.6822 -0.3468 1.1127 0.077 Uiso calc R 1
C C13 0.5944(6) -0.0500(14) 1.0198(4) 0.0745(18) Uani d . 1
H H13 0.5244 -0.0122 1.0430 0.089 Uiso calc R 1
C C14 0.5995(6) 0.0970(13) 0.9435(4) 0.0768(19) Uani d . 1
H H14 0.5313 0.2234 0.9161 0.092 Uiso calc R 1
C C15 0.7021(6) 0.0612(12) 0.9073(4) 0.0648(16) Uani d . 1
H H15 0.7073 0.1653 0.8575 0.078 Uiso calc R 1

loop_
_atom_site_aniso_label
_atom_site_aniso_U_11
_atom_site_aniso_U_22
_atom_site_aniso_U_33
_atom_site_aniso_U_12
_atom_site_aniso_U_13
_atom_site_aniso_U_23
O1 0.101(4) 0.080(3) 0.066(3) -0.025(3) 0.011(3) -0.002(2)
O2 0.089(3) 0.069(3) 0.058(2) -0.032(2) 0.029(2) -0.011(2)
N1 0.062(3) 0.042(3) 0.052(3) -0.008(2) 0.023(2) -0.001(2)
N2 0.070(3) 0.055(3) 0.043(3) -0.013(3) 0.023(3) -0.004(2)
N3 0.064(3) 0.058(3) 0.042(3) -0.006(3) 0.019(2) 0.003(2)
N4 0.060(3) 0.062(3) 0.051(3) -0.002(2) 0.018(3) 0.000(2)
N5 0.066(3) 0.060(3) 0.042(3) 0.000(3) 0.018(2) 0.007(2)
C1 0.064(4) 0.050(4) 0.072(5) -0.003(3) 0.016(4) 0.010(4)
C2 0.054(4) 0.043(3) 0.065(4) 0.003(3) 0.021(3) 0.009(3)
C3 0.067(4) 0.079(5) 0.099(5) 0.003(4) 0.043(4) 0.019(4)
C4 0.085(6) 0.074(5) 0.132(7) -0.004(4) 0.059(5) 0.024(5)
C5 0.070(5) 0.067(5) 0.154(8) -0.007(4) 0.029(6) 0.026(6)
C6 0.079(5) 0.066(5) 0.103(6) -0.015(4) -0.004(4) 0.027(4)
C7 0.063(4) 0.046(3) 0.047(3) 0.004(3) 0.021(3) 0.002(3)
C8 0.074(4) 0.042(3) 0.041(3) -0.012(3) 0.021(3) -0.006(3)
C9 0.083(4) 0.058(4) 0.053(4) -0.018(3) 0.036(3) -0.002(3)
C10 0.066(4) 0.044(3) 0.036(3) -0.009(3) 0.012(3) -0.004(3)
C11 0.056(4) 0.049(4) 0.044(3) -0.002(3) 0.012(3) 0.002(3)
C12 0.073(4) 0.063(4) 0.062(4) -0.004(4) 0.027(3) -0.002(4)
C13 0.080(5) 0.068(5) 0.078(4) 0.000(4) 0.025(4) -0.006(4)
C14 0.073(5) 0.063(5) 0.085(5) 0.014(4) 0.005(4) 0.002(4)
C15 0.088(5) 0.043(3) 0.058(4) -0.007(3) 0.009(4) 0.004(3)

loop_
_atom_type_symbol
_atom_type_description
_atom_type_scat_dispersion_real
_atom_type_scat_dispersion_imag
_atom_type_scat_source
C C 0.0033 0.0000 'International Tables Vol C Tables 4.2.6.8 and 6.1.1.4'
H H 0.0000 0.0000 'International Tables Vol C Tables 4.2.6.8 and 6.1.1.4'
N N 0.0061 0.0000 'International Tables Vol C Tables 4.2.6.8 and 6.1.1.4'
O O 0.0106 0.0000 'International Tables Vol C Tables 4.2.6.8 and 6.1.1.4'

loop_
_geom_angle_atom_site_label_1
_geom_angle_atom_site_label_2
_geom_angle_atom_site_label_3
_geom_angle
C1 O1 H1 109.5
C7 N1 N2 117.1(4)
C8 N2 N1 119.5(4)
C8 N2 H2 120.3
N1 N2 H2 120.3
N4 N3 C10 110.3(4)
N4 N3 C9 119.6(5)
C10 N3 C9 130.0(5)
N5 N4 N3 108.7(4)
N4 N5 C11 107.9(4)
O1 C1 C2 122.8(5)
O1 C1 C6 116.1(6)
C2 C1 C6 121.1(6)
C1 C2 C3 117.9(6)
C1 C2 C7 122.1(5)
C3 C2 C7 120.0(6)
C4 C3 C2 121.6(7)
C4 C3 H3 119.2
C2 C3 H3 119.2
C3 C4 C5 119.6(7)
C3 C4 H4 120.2
C5 C4 H4 120.2
C6 C5 C4 120.0(7)
C6 C5 H5 120.0
C4 C5 H5 120.0
C5 C6 C1 119.7(7)
C5 C6 H6 120.2
C1 C6 H6 120.2
N1 C7 C2 122.4(5)
N1 C7 H7 118.8
C2 C7 H7 118.8
O2 C8 N2 121.9(5)
O2 C8 C9 123.0(5)
N2 C8 C9 115.1(5)
N3 C9 C8 111.7(4)
N3 C9 H9A 109.3
C8 C9 H9A 109.3
N3 C9 H9B 109.3
C8 C9 H9B 109.3
H9A C9 H9B 107.9
N3 C10 C11 104.8(4)
N3 C10 C15 133.2(5)
C11 C10 C15 122.0(5)
N5 C11 C10 108.3(4)
N5 C11 C12 130.0(5)
C10 C11 C12 121.7(5)
C13 C12 C11 115.6(5)
C13 C12 H12 122.2
C11 C12 H12 122.2
C12 C13 C14 122.9(6)
C12 C13 H13 118.6
C14 C13 H13 118.6
C15 C14 C13 121.9(6)
C15 C14 H14 119.0
C13 C14 H14 119.0
C14 C15 C10 115.9(5)
C14 C15 H15 122.1
C10 C15 H15 122.1

loop_
_geom_bond_atom_site_label_1
_geom_bond_atom_site_label_2
_geom_bond_distance
O1 C1 1.358(6)
O1 H1 0.820
O2 C8 1.220(6)
N1 C7 1.282(6)
N1 N2 1.372(5)
N2 C8 1.351(6)
N2 H2 0.860
N3 N4 1.345(6)
N3 C10 1.354(6)
N3 C9 1.449(5)
N4 N5 1.312(5)
N5 C11 1.375(6)
C1 C2 1.385(7)
C1 C6 1.389(7)
C2 C3 1.385(7)
C2 C7 1.436(7)
C3 C4 1.369(8)
C3 H3 0.930
C4 C5 1.389(9)
C4 H4 0.930
C5 C6 1.369(9)
C5 H5 0.930
C6 H6 0.930
C7 H7 0.930
C8 C9 1.502(7)
C9 H9A 0.970
C9 H9B 0.970
C10 C11 1.382(6)
C10 C15 1.387(7)
C11 C12 1.400(7)
C12 C13 1.359(7)
C12 H12 0.930
C13 C14 1.389(8)
C13 H13 0.930
C14 C15 1.373(8)
C14 H14 0.930
C15 H15 0.930

loop_
_geom_hbond_atom_site_label_D
_geom_hbond_atom_site_label_H
_geom_hbond_atom_site_label_A
_geom_hbond_site_symmetry_A
_geom_hbond_distance_DH
_geom_hbond_distance_HA
_geom_hbond_distance_DA
_geom_hbond_angle_DHA
N2 H2 N5 2_544 0.86 2.07 2.927(5) 172.3
O1 H1 N1 1_555 0.82 1.92 2.638(6) 145.4

loop_
_geom_torsion_atom_site_label_1
_geom_torsion_atom_site_label_2
_geom_torsion_atom_site_label_3
_geom_torsion_atom_site_label_4
_geom_torsion
C7 N1 N2 C8 176.6(5)
C10 N3 N4 N5 -0.6(5)
C9 N3 N4 N5 175.2(4)
N3 N4 N5 C11 -0.5(6)
O1 C1 C2 C3 179.5(6)
C6 C1 C2 C3 0.3(8)
O1 C1 C2 C7 -2.6(8)
C6 C1 C2 C7 178.1(5)
C1 C2 C3 C4 0.8(9)
C7 C2 C3 C4 -177.1(5)
C2 C3 C4 C5 -0.7(10)
C3 C4 C5 C6 -0.4(10)
C4 C5 C6 C1 1.4(10)
O1 C1 C6 C5 179.3(6)
C2 C1 C6 C5 -1.4(9)
N2 N1 C7 C2 -179.3(4)
C1 C2 C7 N1 3.8(8)
C3 C2 C7 N1 -178.3(5)
N1 N2 C8 O2 -178.0(5)
N1 N2 C8 C9 0.4(7)
N4 N3 C9 C8 100.7(5)
C10 N3 C9 C8 -84.5(6)
O2 C8 C9 N3 -1.5(8)
N2 C8 C9 N3 -179.9(5)
N4 N3 C10 C11 1.5(5)
C9 N3 C10 C11 -173.8(5)
N4 N3 C10 C15 -179.4(5)
C9 N3 C10 C15 5.4(8)
N4 N5 C11 C10 1.4(6)
N4 N5 C11 C12 179.8(5)
N3 C10 C11 N5 -1.8(5)
C15 C10 C11 N5 179.0(5)
N3 C10 C11 C12 179.7(5)
C15 C10 C11 C12 0.4(7)
N5 C11 C12 C13 -178.4(5)
C10 C11 C12 C13 -0.2(8)
C11 C12 C13 C14 1.2(9)
C12 C13 C14 C15 -2.5(10)
C13 C14 C15 C10 2.5(8)
N3 C10 C15 C14 179.4(5)
C11 C10 C15 C14 -1.5(7)

loop_
_cod_related_entry_id
_cod_related_entry_database
_cod_related_entry_code
1 ChemSpider 30655375
